data_4130059
loop_
_publ_author_name
'Zhai, Quan-Guo'
'Bu, Xianhui'
'Mao, Chengyu'
'Zhao, Xiang'
'Feng, Pingyun'

_publ_section_title
;
 Systematic and Dramatic Tuning on Gas Sorption Performance in
 Heterometallic Metal-Organic Frameworks.
;
_journal_issue 8
_journal_name_full 'Journal of the American Chemical Society'
_journal_page_first 2524
_journal_page_last 2527
_journal_paper_doi 10.1021/jacs.5b13491
_journal_volume 138
_journal_year 2016
_chemical_formula_sum 'C24 H16 Mg2 N3 O16 V'
_chemical_formula_weight 701.96
_space_group_IT_number 218
_space_group_name_Hall 'P -4n 2 3'
_space_group_name_H-M_alt 'P -4 3 n'
_symmetry_cell_setting cubic
_symmetry_space_group_name_H-M 'P -4 3 n'
_atom_sites_solution_hydrogens geom
_atom_sites_solution_primary direct
_atom_sites_solution_secondary difmap
_audit_creation_method SHELXL-97
_cell_angle_alpha 90.00
_cell_angle_beta 90.00
_cell_angle_gamma 90.00
_cell_formula_units_Z 8
_cell_length_a 21.9692(7)
_cell_length_b 21.9692(7)
_cell_length_c 21.9692(7)
_cell_measurement_temperature 296(2)
_cell_volume 10603.3(6)
_computing_structure_refinement 'SHELXL-97 (Sheldrick, 1997)'
_computing_structure_solution 'SHELXS-97 (Sheldrick, 1990)'
_diffrn_ambient_temperature 296(2)
_diffrn_measured_fraction_theta_full 1.000
_diffrn_measured_fraction_theta_max 1.000
_diffrn_measurement_device_type 'BRUKER APEX II'
_diffrn_radiation_monochromator graphite
_diffrn_radiation_source 'fine-focus sealed tube'
_diffrn_radiation_type MoK\a
_diffrn_radiation_wavelength 0.71073
_diffrn_reflns_av_R_equivalents 0.0839
_diffrn_reflns_av_sigmaI/netI 0.0350
_diffrn_reflns_limit_h_max 6
_diffrn_reflns_limit_h_min -18
_diffrn_reflns_limit_k_max 18
_diffrn_reflns_limit_k_min -18
_diffrn_reflns_limit_l_max 18
_diffrn_reflns_limit_l_min -18
_diffrn_reflns_number 14879
_diffrn_reflns_theta_full 17.72
_diffrn_reflns_theta_max 17.72
_diffrn_reflns_theta_min 1.31
_exptl_absorpt_coefficient_mu 0.256
_exptl_crystal_colour brown
_exptl_crystal_density_diffrn 0.879
_exptl_crystal_density_method 'not measured'
_exptl_crystal_description cubic
_exptl_crystal_F_000 2848
_exptl_crystal_size_max 0.18
_exptl_crystal_size_mid 0.18
_exptl_crystal_size_min 0.18
_refine_diff_density_max 0.133
_refine_diff_density_min -0.134
_refine_diff_density_rms 0.028
_refine_ls_abs_structure_details 'Flack H D (1983), Acta Cryst. A39, 876-881'
_refine_ls_abs_structure_Flack -0.03(12)
_refine_ls_extinction_method none
_refine_ls_goodness_of_fit_ref 1.075
_refine_ls_hydrogen_treatment mixed
_refine_ls_matrix_type full
_refine_ls_number_parameters 139
_refine_ls_number_reflns 1181
_refine_ls_number_restraints 0
_refine_ls_restrained_S_all 1.075
_refine_ls_R_factor_all 0.0463
_refine_ls_R_factor_gt 0.0411
_refine_ls_shift/su_max 0.000
_refine_ls_shift/su_mean 0.000
_refine_ls_structure_factor_coef Fsqd
_refine_ls_weighting_details 'calc w=1/[\s^2^(Fo^2^)+(0.0615P)^2^+0.0000P] where P=(Fo^2^+2Fc^2^)/3'
_refine_ls_weighting_scheme calc
_refine_ls_wR_factor_gt 0.0989
_refine_ls_wR_factor_ref 0.1010
_reflns_number_gt 1086
_reflns_number_total 1181
_reflns_threshold_expression >2sigma(I)
_cod_data_source_file ja5b13491_si_002.cif
_cod_data_source_block CPM-200-V-Mg
_cod_original_sg_symbol_H-M P-43n
_cod_database_code 4130059

loop_
_symmetry_equiv_pos_as_xyz
'x, y, z'
'-x, -y, z'
'-x, y, -z'
'x, -y, -z'
'z, x, y'
'z, -x, -y'
'-z, -x, y'
'-z, x, -y'
'y, z, x'
'-y, z, -x'
'y, -z, -x'
'-y, -z, x'
'y+1/2, x+1/2, z+1/2'
'-y+1/2, -x+1/2, z+1/2'
'y+1/2, -x+1/2, -z+1/2'
'-y+1/2, x+1/2, -z+1/2'
'x+1/2, z+1/2, y+1/2'
'-x+1/2, z+1/2, -y+1/2'
'-x+1/2, -z+1/2, y+1/2'
'x+1/2, -z+1/2, -y+1/2'
'z+1/2, y+1/2, x+1/2'
'z+1/2, -y+1/2, -x+1/2'
'-z+1/2, y+1/2, -x+1/2'
'-z+1/2, -y+1/2, x+1/2'

loop_
_atom_site_label
_atom_site_type_symbol
_atom_site_fract_x
_atom_site_fract_y
_atom_site_fract_z
_atom_site_U_iso_or_equiv
_atom_site_adp_type
_atom_site_occupancy
_atom_site_symmetry_multiplicity
_atom_site_calc_flag
_atom_site_refinement_flags
Mg1 Mg 0.67826(7) 0.25965(7) 0.19353(7) 0.0411(6) Uani 0.67 1 d P
V1 V 0.67826(7) 0.25965(7) 0.19353(7) 0.0411(6) Uani 0.33 1 d P
C1 C 0.7911(4) 0.2937(3) 0.1254(3) 0.0387(18) Uani 1 1 d .
C2 C 0.7989(3) 0.2866(3) 0.0102(4) 0.0449(18) Uani 1 1 d .
H2A H 0.7570 0.2808 0.0082 0.054 Uiso 1 1 calc R
C3 C 0.8239(4) 0.2952(3) 0.0667(4) 0.0436(19) Uani 1 1 d .
C4 C 0.8312(4) 0.2859(3) -0.0446(4) 0.052(2) Uani 1 1 d .
C5 C 0.8022(4) 0.2800(3) -0.1068(3) 0.0377(19) Uani 1 1 d .
C6 C 0.9217(3) 0.3054(3) 0.0154(4) 0.0454(18) Uani 1 1 d .
C8 C 0.8884(5) 0.3032(3) 0.0668(4) 0.062(2) Uani 1 1 d .
H8A H 0.9083 0.3070 0.1040 0.074 Uiso 1 1 calc R
C9 C 0.8917(5) 0.2994(3) -0.0410(4) 0.053(2) Uani 1 1 d .
H9A H 0.9138 0.3047 -0.0767 0.064 Uiso 1 1 calc R
N1 N 0.9844(3) 0.3087(3) 0.0242(3) 0.086(2) Uani 1 1 d .
O1 O 0.74040(17) 0.25960(17) 0.25960(17) 0.0401(19) Uani 1 3 d S
O2 O 0.6088(2) 0.2606(3) 0.1238(2) 0.0851(17) Uani 1 1 d .
O3 O 0.7501(2) 0.2594(2) -0.10656(17) 0.0480(14) Uani 1 1 d .
O4 O 0.7349(2) 0.27687(19) 0.12387(17) 0.0440(13) Uani 1 1 d .
O5 O 0.8359(2) 0.2962(2) -0.1503(2) 0.0511(14) Uani 1 1 d .
O6 O 0.8200(2) 0.30961(19) 0.1718(2) 0.0522(13) Uani 1 1 d .

loop_
_atom_site_aniso_label
_atom_site_aniso_U_11
_atom_site_aniso_U_22
_atom_site_aniso_U_33
_atom_site_aniso_U_23
_atom_site_aniso_U_13
_atom_site_aniso_U_12
Mg1 0.0462(12) 0.0322(10) 0.0451(12) -0.0019(9) 0.0047(9) 0.0033(9)
V1 0.0462(12) 0.0322(10) 0.0451(12) -0.0019(9) 0.0047(9) 0.0033(9)
C1 0.045(6) 0.046(5) 0.025(6) -0.002(4) 0.011(6) 0.010(4)
C2 0.040(5) 0.051(5) 0.044(6) 0.000(4) -0.014(6) 0.007(3)
C3 0.024(6) 0.056(5) 0.051(8) -0.004(4) -0.003(5) 0.001(4)
C4 0.031(6) 0.093(6) 0.033(7) 0.003(4) 0.000(5) -0.011(4)
C5 0.026(6) 0.046(5) 0.041(7) -0.001(4) -0.014(6) 0.009(4)
C6 0.027(6) 0.069(5) 0.040(6) 0.008(5) 0.005(8) -0.004(4)
C8 0.072(9) 0.073(6) 0.041(7) 0.003(4) 0.000(6) 0.005(5)
C9 0.063(8) 0.070(5) 0.027(6) -0.004(4) -0.006(5) 0.003(5)
N1 0.076(7) 0.122(6) 0.061(6) -0.003(4) -0.001(5) -0.003(4)
O1 0.0401(19) 0.0401(19) 0.0401(19) -0.001(2) 0.001(2) 0.001(2)
O2 0.084(4) 0.101(4) 0.071(4) 0.011(3) -0.016(3) -0.014(4)
O3 0.051(4) 0.062(3) 0.032(3) 0.001(2) -0.003(3) 0.003(3)
O4 0.048(4) 0.045(3) 0.038(3) 0.000(2) 0.005(3) 0.001(3)
O5 0.054(4) 0.062(3) 0.037(3) 0.010(3) 0.009(3) -0.002(3)
O6 0.056(3) 0.066(3) 0.034(3) -0.004(3) 0.000(3) 0.002(3)

loop_
_atom_type_symbol
_atom_type_description
_atom_type_scat_dispersion_real
_atom_type_scat_dispersion_imag
_atom_type_scat_source
C C 0.0033 0.0016 'International Tables Vol C Tables 4.2.6.8 and 6.1.1.4'
H H 0.0000 0.0000 'International Tables Vol C Tables 4.2.6.8 and 6.1.1.4'
N N 0.0061 0.0033 'International Tables Vol C Tables 4.2.6.8 and 6.1.1.4'
O O 0.0106 0.0060 'International Tables Vol C Tables 4.2.6.8 and 6.1.1.4'
Mg Mg 0.0486 0.0363 'International Tables Vol C Tables 4.2.6.8 and 6.1.1.4'
V V 0.3005 0.5294 'International Tables Vol C Tables 4.2.6.8 and 6.1.1.4'

loop_
_geom_angle_atom_site_label_1
_geom_angle_atom_site_label_2
_geom_angle_atom_site_label_3
_geom_angle
_geom_angle_site_symmetry_1
_geom_angle_site_symmetry_3
O6 Mg1 O1 90.95(19) 10_656 .
O6 Mg1 O4 89.19(18) 10_656 .
O1 Mg1 O4 97.5(2) . .
O6 Mg1 O5 177.52(19) 10_656 18_655
O1 Mg1 O5 91.4(2) . 18_655
O4 Mg1 O5 89.78(19) . 18_655
O6 Mg1 O3 89.7(2) 10_656 24_554
O1 Mg1 O3 94.86(19) . 24_554
O4 Mg1 O3 167.60(19) . 24_554
O5 Mg1 O3 90.80(17) 18_655 24_554
O6 Mg1 O2 89.9(2) 10_656 .
O1 Mg1 O2 178.3(3) . .
O4 Mg1 O2 83.98(19) . .
O5 Mg1 O2 87.7(2) 18_655 .
O3 Mg1 O2 83.67(19) 24_554 .
O6 Mg1 Mg1 109.89(14) 10_656 7_665
O1 Mg1 Mg1 30.030(8) . 7_665
O4 Mg1 Mg1 74.96(15) . 7_665
O5 Mg1 Mg1 71.99(15) 18_655 7_665
O3 Mg1 Mg1 116.93(13) 24_554 7_665
O2 Mg1 Mg1 150.49(17) . 7_665
O6 Mg1 Mg1 69.96(15) 10_656 10_656
O1 Mg1 Mg1 30.030(8) . 10_656
O4 Mg1 Mg1 117.16(14) . 10_656
O5 Mg1 Mg1 112.51(14) 18_655 10_656
O3 Mg1 Mg1 73.91(15) 24_554 10_656
O2 Mg1 Mg1 149.51(17) . 10_656
Mg1 Mg1 Mg1 60.0 7_665 10_656
O6 C1 O4 125.9(6) . .
O6 C1 C3 117.3(7) . .
O4 C1 C3 116.8(7) . .
C4 C2 C3 125.3(6) . .
C2 C3 C8 114.6(6) . .
C2 C3 C1 126.2(8) . .
C8 C3 C1 119.1(8) . .
C9 C4 C2 116.2(6) . .
C9 C4 C5 118.9(8) . .
C2 C4 C5 124.3(8) . .
O3 C5 O5 130.8(6) . .
O3 C5 C4 114.9(7) . .
O5 C5 C4 114.4(6) . .
C8 C6 C9 118.6(6) . .
C8 C6 N1 115.0(8) . .
C9 C6 N1 126.2(8) . .
C6 C8 C3 122.9(7) . .
C4 C9 C6 121.9(6) . .
N1 N1 C6 114.7(9) 3_755 .
Mg1 O1 V1 119.940(17) . 10_656
Mg1 O1 Mg1 119.940(17) . 10_656
V1 O1 Mg1 0.00(12) 10_656 10_656
Mg1 O1 Mg1 119.940(17) . 7_665
V1 O1 Mg1 119.940(17) 10_656 7_665
Mg1 O1 Mg1 119.940(17) 10_656 7_665
Mg1 O1 V1 119.940(17) . 7_665
V1 O1 V1 119.940(17) 10_656 7_665
Mg1 O1 V1 119.940(17) 10_656 7_665
Mg1 O1 V1 0.00(12) 7_665 7_665
C5 O3 V1 129.5(4) . 22
C5 O3 Mg1 129.5(4) . 22
V1 O3 Mg1 0.00(9) 22 22
C1 O4 Mg1 128.9(4) . .
C5 O5 V1 133.3(4) . 19_654
C5 O5 Mg1 133.3(4) . 19_654
V1 O5 Mg1 0.00(13) 19_654 19_654
C1 O6 V1 139.5(5) . 7_665
C1 O6 Mg1 139.5(5) . 7_665
V1 O6 Mg1 0.00(8) 7_665 7_665

loop_
_geom_bond_atom_site_label_1
_geom_bond_atom_site_label_2
_geom_bond_distance
_geom_bond_site_symmetry_2
Mg1 O6 1.971(5) 10_656
Mg1 O1 1.9926(14) .
Mg1 O4 2.008(5) .
Mg1 O5 2.014(5) 18_655
Mg1 O3 2.050(5) 24_554
Mg1 O2 2.162(4) .
Mg1 Mg1 3.450(2) 7_665
Mg1 Mg1 3.450(2) 10_656
C1 O6 1.250(7) .
C1 O4 1.290(8) .
C1 C3 1.477(9) .
C2 C4 1.399(8) .
C2 C3 1.371(8) .
C3 C8 1.428(9) .
C4 C9 1.363(8) .
C4 C5 1.513(9) .
C5 O3 1.230(7) .
C5 O5 1.262(8) .
C6 C8 1.347(8) .
C6 C9 1.410(9) .
C6 N1 1.391(9) .
N1 N1 1.267(10) 3_755
O1 V1 1.9926(14) 10_656
O1 Mg1 1.9926(14) 10_656
O1 Mg1 1.9926(14) 7_665
O1 V1 1.9926(14) 7_665
O3 V1 2.050(5) 22
O3 Mg1 2.050(5) 22
O5 V1 2.014(5) 19_654
O5 Mg1 2.014(5) 19_654
O6 V1 1.971(5) 7_665
O6 Mg1 1.971(5) 7_665
